data_7217783
loop_
_publ_author_name
'Wu, Cheng-You'
'Raja, Duraisamy Senthil'
'Yang, Chun-Chuen'
'Yeh, Chun-Ting'
'Chen, Yu-Ru'
'Li, Chen-Yu'
'Ko, Bao-Tsan'
'Lin, Chia-Her'

_publ_section_title
;
 Evaluation of structural transformation in 2D metal--organic frameworks
 based on a 4,4&#x2032;-sulfonyldibenzoate linker: microwave-assisted
 solvothermal synthesis, characterization and applications
;
_journal_issue 39
_journal_name_full CrystEngComm
_journal_page_first 9308
_journal_paper_doi 10.1039/C4CE01201A
_journal_volume 16
_journal_year 2014
_chemical_formula_moiety 'C16 H13 Mn O7 S'
_chemical_formula_sum 'C16 H13 Mn O7 S'
_chemical_formula_weight 404.26
_chemical_name_systematic
; 
 ? 
;
_space_group_IT_number 14
_symmetry_cell_setting monoclinic
_symmetry_space_group_name_Hall '-P 2yn'
_symmetry_space_group_name_H-M 'P 1 21/n 1'
_atom_sites_solution_hydrogens geom
_atom_sites_solution_primary direct
_atom_sites_solution_secondary difmap
_audit_creation_method SHELXL-97
_cell_angle_alpha 90.00
_cell_angle_beta 93.6990(10)
_cell_angle_gamma 90.00
_cell_formula_units_Z 4
_cell_length_a 10.1610(5)
_cell_length_b 7.3197(3)
_cell_length_c 22.3295(10)
_cell_measurement_reflns_used 9996
_cell_measurement_temperature 295(2)
_cell_measurement_theta_max 28.2721
_cell_measurement_theta_min 2.2597
_cell_volume 1657.31(13)
_computing_cell_refinement 'SAINT V7.68A (Bruker AXS, 2009)'
_computing_data_collection 'APEX2 (Bruker AXS, 2010)'
_computing_data_reduction 'SAINT V7.68A (Bruker AXS, 2009)'
_computing_molecular_graphics 'SHELXTL (Sheldrick, 2008)'
_computing_publication_material SHELXTL
_computing_structure_refinement 'SHELXL-97 (Sheldrick, 2008)'
_computing_structure_solution 'SHELXS-97 (Sheldrick, 2008)'
_diffrn_ambient_temperature 295(2)
_diffrn_detector_area_resol_mean 8.3333
_diffrn_measured_fraction_theta_full 0.993
_diffrn_measured_fraction_theta_max 0.993
_diffrn_measurement_device_type 'Bruker APEX-II CCD'
_diffrn_measurement_method '\f and \w scans'
_diffrn_radiation_monochromator graphite
_diffrn_radiation_source 'fine-focus sealed tube'
_diffrn_radiation_type MoK\a
_diffrn_radiation_wavelength 0.71073
_diffrn_reflns_av_R_equivalents 0.0381
_diffrn_reflns_av_sigmaI/netI 0.0408
_diffrn_reflns_limit_h_max 13
_diffrn_reflns_limit_h_min -9
_diffrn_reflns_limit_k_max 9
_diffrn_reflns_limit_k_min -9
_diffrn_reflns_limit_l_max 29
_diffrn_reflns_limit_l_min -29
_diffrn_reflns_number 14612
_diffrn_reflns_theta_full 28.27
_diffrn_reflns_theta_max 28.27
_diffrn_reflns_theta_min 1.83
_exptl_absorpt_coefficient_mu 0.959
_exptl_absorpt_correction_T_max 0.909
_exptl_absorpt_correction_T_min 0.794
_exptl_absorpt_correction_type multi-scan
_exptl_absorpt_process_details 'SADABS V2008/1 (Bruker AXS)'
_exptl_crystal_colour colourless
_exptl_crystal_density_diffrn 1.620
_exptl_crystal_density_method 'not measured'
_exptl_crystal_description lamellar
_exptl_crystal_F_000 824
_exptl_crystal_size_max 0.30
_exptl_crystal_size_mid 0.20
_exptl_crystal_size_min 0.10
_refine_diff_density_max 0.794
_refine_diff_density_min -0.726
_refine_diff_density_rms 0.113
_refine_ls_extinction_method none
_refine_ls_goodness_of_fit_ref 1.165
_refine_ls_hydrogen_treatment constr
_refine_ls_matrix_type full
_refine_ls_number_parameters 227
_refine_ls_number_reflns 4090
_refine_ls_number_restraints 0
_refine_ls_restrained_S_all 1.165
_refine_ls_R_factor_all 0.0630
_refine_ls_R_factor_gt 0.0572
_refine_ls_shift/su_max 0.000
_refine_ls_shift/su_mean 0.000
_refine_ls_structure_factor_coef Fsqd
_refine_ls_weighting_details 'calc w=1/[\s^2^(Fo^2^)+(0.0517P)^2^+8.3258P] where P=(Fo^2^+2Fc^2^)/3'
_refine_ls_weighting_scheme calc
_refine_ls_wR_factor_gt 0.1548
_refine_ls_wR_factor_ref 0.1573
_reflns_number_gt 3714
_reflns_number_total 4090
_reflns_threshold_expression >2sigma(I)
_cod_data_source_file c4ce01201a2.cif
_cod_data_source_block 5
_cod_depositor_comments 'Adding full bibliography for 7217780--7217784.cif.'
_cod_database_code 7217783

loop_
_symmetry_equiv_pos_as_xyz
'x, y, z'
'-x+1/2, y+1/2, -z+1/2'
'-x, -y, -z'
'x-1/2, -y-1/2, z-1/2'

loop_
_atom_site_label
_atom_site_type_symbol
_atom_site_fract_x
_atom_site_fract_y
_atom_site_fract_z
_atom_site_U_iso_or_equiv
_atom_site_adp_type
_atom_site_occupancy
_atom_site_symmetry_multiplicity
_atom_site_calc_flag
_atom_site_refinement_flags
Mn1 Mn 0.70056(5) 0.29595(7) 0.24471(2) 0.01028(16) Uani 1 1 d .
S2 S 1.25038(9) 0.75112(12) 0.51793(4) 0.01101(19) Uani 1 1 d .
C1 C 0.8639(3) 0.4406(5) 0.32900(16) 0.0108(6) Uani 1 1 d .
C2 C 0.9556(4) 0.5120(5) 0.37861(16) 0.0121(7) Uani 1 1 d .
C3 C 1.0653(4) 0.4090(5) 0.39939(17) 0.0160(7) Uani 1 1 d .
H3A H 1.0788 0.2934 0.3836 0.019 Uiso 1 1 calc R
C4 C 1.1539(4) 0.4789(5) 0.44347(18) 0.0156(7) Uani 1 1 d .
H4A H 1.2280 0.4122 0.4569 0.019 Uiso 1 1 calc R
C5 C 1.1298(3) 0.6515(5) 0.46727(15) 0.0107(7) Uani 1 1 d .
C6 C 1.0193(4) 0.7520(5) 0.44875(16) 0.0132(7) Uani 1 1 d .
H6A H 1.0042 0.8653 0.4658 0.016 Uiso 1 1 calc R
C7 C 0.9312(4) 0.6819(5) 0.40443(17) 0.0130(7) Uani 1 1 d .
H7A H 0.8561 0.7477 0.3919 0.016 Uiso 1 1 calc R
C8 C 1.3600(3) 0.8407(5) 0.46701(16) 0.0116(7) Uani 1 1 d .
C9 C 1.4570(4) 0.7272(5) 0.44662(17) 0.0151(7) Uani 1 1 d .
H9A H 1.4684 0.6099 0.4621 0.018 Uiso 1 1 calc R
C10 C 1.5368(4) 0.7907(5) 0.40294(18) 0.0156(7) Uani 1 1 d .
H10A H 1.6024 0.7162 0.3890 0.019 Uiso 1 1 calc R
C11 C 1.5179(3) 0.9674(5) 0.37997(16) 0.0106(7) Uani 1 1 d .
C12 C 1.4215(4) 1.0804(5) 0.40153(17) 0.0146(7) Uani 1 1 d .
H12A H 1.4103 1.1983 0.3866 0.017 Uiso 1 1 calc R
C13 C 1.3419(4) 1.0172(5) 0.44531(17) 0.0145(7) Uani 1 1 d .
H13A H 1.2773 1.0920 0.4599 0.017 Uiso 1 1 calc R
C14 C 0.8967(4) 0.5305(5) 0.16829(16) 0.0122(7) Uani 1 1 d .
O1 O 0.7740(3) 0.5452(3) 0.30574(11) 0.0122(5) Uani 1 1 d .
O2 O 0.8770(3) 0.2804(3) 0.30994(12) 0.0160(6) Uani 1 1 d .
O3 O 0.8001(3) 0.4309(3) 0.17893(12) 0.0145(5) Uani 1 1 d .
O4 O 0.9274(3) 0.6773(4) 0.19554(13) 0.0168(6) Uani 1 1 d .
O5 O 1.1903(3) 0.9004(4) 0.54813(12) 0.0154(5) Uani 1 1 d .
O6 O 1.3171(3) 0.6078(4) 0.55204(12) 0.0162(6) Uani 1 1 d .
O1S O 0.5309(3) 0.4400(4) 0.20444(13) 0.0176(6) Uani 1 1 d .
C1S C 0.3949(5) 0.4273(7) 0.2173(3) 0.0407(14) Uani 1 1 d .
H1SA H 0.3735 0.3009 0.2254 0.049 Uiso 1 1 calc R
H1SB H 0.3401 0.4668 0.1825 0.049 Uiso 1 1 calc R
C2S C 0.3653(9) 0.5428(10) 0.2705(5) 0.090(3) Uani 1 1 d .
H2SA H 0.2743 0.5286 0.2786 0.135 Uiso 1 1 calc R
H2SB H 0.3827 0.6687 0.2619 0.135 Uiso 1 1 calc R
H2SC H 0.4201 0.5047 0.3049 0.135 Uiso 1 1 calc R

loop_
_atom_site_aniso_label
_atom_site_aniso_U_11
_atom_site_aniso_U_22
_atom_site_aniso_U_33
_atom_site_aniso_U_23
_atom_site_aniso_U_13
_atom_site_aniso_U_12
Mn1 0.0132(3) 0.0066(2) 0.0110(3) 0.00030(18) 0.0001(2) -0.00061(18)
S2 0.0124(4) 0.0110(4) 0.0095(4) 0.0011(3) -0.0007(3) -0.0021(3)
C1 0.0129(16) 0.0100(15) 0.0097(16) 0.0008(12) 0.0019(13) -0.0015(12)
C2 0.0163(17) 0.0109(15) 0.0089(16) 0.0005(12) 0.0006(13) -0.0027(13)
C3 0.0196(18) 0.0102(16) 0.0174(19) -0.0017(13) -0.0041(15) -0.0007(14)
C4 0.0143(17) 0.0112(16) 0.020(2) -0.0014(14) -0.0046(14) 0.0025(13)
C5 0.0117(16) 0.0115(15) 0.0085(16) 0.0021(12) -0.0016(13) -0.0042(13)
C6 0.0143(16) 0.0115(15) 0.0134(17) -0.0020(13) -0.0020(13) 0.0013(13)
C7 0.0136(16) 0.0099(15) 0.0155(18) 0.0005(13) 0.0009(14) 0.0012(13)
C8 0.0097(15) 0.0133(16) 0.0117(17) 0.0027(13) 0.0004(13) -0.0024(13)
C9 0.0167(17) 0.0120(16) 0.0168(18) 0.0053(13) 0.0021(14) 0.0008(13)
C10 0.0167(17) 0.0116(16) 0.0187(19) 0.0032(14) 0.0034(14) 0.0024(13)
C11 0.0128(16) 0.0082(14) 0.0110(17) 0.0002(12) 0.0016(13) -0.0010(12)
C12 0.0160(17) 0.0092(15) 0.0188(19) 0.0025(13) 0.0039(14) 0.0017(13)
C13 0.0170(18) 0.0093(15) 0.0179(19) -0.0003(13) 0.0055(14) 0.0003(13)
C14 0.0129(16) 0.0112(15) 0.0121(17) 0.0016(12) -0.0013(13) 0.0006(12)
O1 0.0164(12) 0.0084(11) 0.0116(12) 0.0015(9) -0.0015(10) -0.0003(9)
O2 0.0202(14) 0.0099(12) 0.0172(13) -0.0040(10) -0.0039(11) 0.0012(10)
O3 0.0197(13) 0.0123(12) 0.0120(13) -0.0013(9) 0.0053(10) -0.0019(10)
O4 0.0206(14) 0.0111(12) 0.0192(14) -0.0054(10) 0.0049(11) -0.0019(10)
O5 0.0167(13) 0.0169(13) 0.0129(13) -0.0036(10) 0.0022(10) -0.0022(10)
O6 0.0158(13) 0.0180(13) 0.0144(13) 0.0064(10) -0.0028(10) -0.0014(10)
O1S 0.0148(13) 0.0112(12) 0.0263(15) 0.0019(10) -0.0025(11) -0.0005(10)
C1S 0.015(2) 0.037(3) 0.069(4) 0.027(3) 0.000(2) -0.0008(19)
C2S 0.097(6) 0.039(4) 0.144(8) 0.021(4) 0.088(6) 0.032(4)

loop_
_atom_type_symbol
_atom_type_description
_atom_type_scat_dispersion_real
_atom_type_scat_dispersion_imag
_atom_type_scat_source
C C 0.0033 0.0016 'International Tables Vol C Tables 4.2.6.8 and 6.1.1.4'
H H 0.0000 0.0000 'International Tables Vol C Tables 4.2.6.8 and 6.1.1.4'
O O 0.0106 0.0060 'International Tables Vol C Tables 4.2.6.8 and 6.1.1.4'
S S 0.1246 0.1234 'International Tables Vol C Tables 4.2.6.8 and 6.1.1.4'
Mn Mn 0.3368 0.7283 'International Tables Vol C Tables 4.2.6.8 and 6.1.1.4'

loop_
_geom_angle_atom_site_label_1
_geom_angle_atom_site_label_2
_geom_angle_atom_site_label_3
_geom_angle
_geom_angle_site_symmetry_1
_geom_angle_site_symmetry_3
O3 Mn1 O4 170.93(11) . 2_645
O3 Mn1 O1S 83.47(11) . .
O4 Mn1 O1S 87.50(11) 2_645 .
O3 Mn1 O1 87.46(10) . 2_645
O4 Mn1 O1 94.52(10) 2_645 2_645
O1S Mn1 O1 108.27(10) . 2_645
O3 Mn1 O2 94.46(11) . .
O4 Mn1 O2 93.90(11) 2_645 .
O1S Mn1 O2 151.31(10) . .
O1 Mn1 O2 100.19(10) 2_645 .
O3 Mn1 O1 83.76(10) . .
O4 Mn1 O1 97.90(10) 2_645 .
O1S Mn1 O1 94.39(10) . .
O1 Mn1 O1 154.58(4) 2_645 .
O2 Mn1 O1 57.01(9) . .
O6 S2 O5 120.29(17) . .
O6 S2 C8 108.39(17) . .
O5 S2 C8 108.86(17) . .
O6 S2 C5 108.69(16) . .
O5 S2 C5 108.37(17) . .
C8 S2 C5 100.41(17) . .
O2 C1 O1 120.7(3) . .
O2 C1 C2 120.1(3) . .
O1 C1 C2 119.2(3) . .
C3 C2 C7 120.0(3) . .
C3 C2 C1 120.2(3) . .
C7 C2 C1 119.8(3) . .
C4 C3 C2 120.2(3) . .
C4 C3 H3A 119.9 . .
C2 C3 H3A 119.9 . .
C3 C4 C5 118.7(3) . .
C3 C4 H4A 120.6 . .
C5 C4 H4A 120.6 . .
C6 C5 C4 121.7(3) . .
C6 C5 S2 119.1(3) . .
C4 C5 S2 119.0(3) . .
C5 C6 C7 119.4(3) . .
C5 C6 H6A 120.3 . .
C7 C6 H6A 120.3 . .
C6 C7 C2 119.9(3) . .
C6 C7 H7A 120.0 . .
C2 C7 H7A 120.0 . .
C9 C8 C13 121.6(3) . .
C9 C8 S2 118.6(3) . .
C13 C8 S2 119.6(3) . .
C10 C9 C8 119.3(3) . .
C10 C9 H9A 120.3 . .
C8 C9 H9A 120.3 . .
C9 C10 C11 119.6(3) . .
C9 C10 H10A 120.2 . .
C11 C10 H10A 120.2 . .
C12 C11 C10 120.3(3) . .
C12 C11 C14 121.2(3) . 2_755
C10 C11 C14 118.4(3) . 2_755
C13 C12 C11 120.1(3) . .
C13 C12 H12A 120.0 . .
C11 C12 H12A 120.0 . .
C8 C13 C12 119.1(3) . .
C8 C13 H13A 120.5 . .
C12 C13 H13A 120.5 . .
O3 C14 O4 125.0(4) . .
O3 C14 C11 116.9(3) . 2_745
O4 C14 C11 118.2(3) . 2_745
C1 O1 Mn1 127.6(2) . 2_655
C1 O1 Mn1 87.9(2) . .
Mn1 O1 Mn1 113.27(11) 2_655 .
C1 O2 Mn1 94.3(2) . .
C14 O3 Mn1 145.9(2) . .
C14 O4 Mn1 120.8(2) . 2_655
C1S O1S Mn1 129.6(3) . .
O1S C1S C2S 111.5(5) . .
O1S C1S H1SA 109.3 . .
C2S C1S H1SA 109.3 . .
O1S C1S H1SB 109.3 . .
C2S C1S H1SB 109.3 . .
H1SA C1S H1SB 108.0 . .
C1S C2S H2SA 109.5 . .
C1S C2S H2SB 109.5 . .
H2SA C2S H2SB 109.5 . .
C1S C2S H2SC 109.5 . .
H2SA C2S H2SC 109.5 . .
H2SB C2S H2SC 109.5 . .

loop_
_geom_bond_atom_site_label_1
_geom_bond_atom_site_label_2
_geom_bond_distance
_geom_bond_site_symmetry_2
Mn1 O3 2.085(3) .
Mn1 O4 2.109(3) 2_645
Mn1 O1S 2.166(3) .
Mn1 O1 2.178(2) 2_645
Mn1 O2 2.239(3) .
Mn1 O1 2.369(3) .
S2 O6 1.440(3) .
S2 O5 1.441(3) .
S2 C8 1.769(4) .
S2 C5 1.770(3) .
C1 O2 1.258(4) .
C1 O1 1.276(4) .
C1 C2 1.495(5) .
C2 C3 1.399(5) .
C2 C7 1.399(5) .
C3 C4 1.389(5) .
C3 H3A 0.9300 .
C4 C5 1.398(5) .
C4 H4A 0.9300 .
C5 C6 1.383(5) .
C6 C7 1.389(5) .
C6 H6A 0.9300 .
C7 H7A 0.9300 .
C8 C9 1.388(5) .
C8 C13 1.388(5) .
C9 C10 1.388(5) .
C9 H9A 0.9300 .
C10 C11 1.401(5) .
C10 H10A 0.9300 .
C11 C12 1.392(5) .
C11 C14 1.499(5) 2_755
C12 C13 1.388(5) .
C12 H12A 0.9300 .
C13 H13A 0.9300 .
C14 O3 1.258(4) .
C14 O4 1.264(4) .
C14 C11 1.499(5) 2_745
O1 Mn1 2.178(2) 2_655
O4 Mn1 2.109(3) 2_655
O1S C1S 1.432(5) .
C1S C2S 1.503(10) .
C1S H1SA 0.9700 .
C1S H1SB 0.9700 .
C2S H2SA 0.9600 .
C2S H2SB 0.9600 .
C2S H2SC 0.9600 .
